data_7157820
loop_
_publ_author_name
'Prusty, Namrata'
'Kinthada, Lakshmana K.'
'Meena, Rohit'
'Chebolu, Rajesh'
'Ravikumar, Ponneri Chandrababu'

_publ_section_title
;
 Bismuth(iii)-catalyzed regioselective alkylation of tetrahydroquinolines
 and indolines towards the synthesis of bioactive core-biaryl oxindoles
 and CYP19 inhibitors.
;
_journal_issue 4
_journal_name_full 'Organic &amp; biomolecular chemistry'
_journal_page_first 891
_journal_page_last 905
_journal_paper_doi 10.1039/d0ob02385j
_journal_volume 19
_journal_year 2021
_chemical_formula_moiety '2(C27 H27 N3 O2)'
_chemical_formula_sum 'C54 H54 N6 O4'
_chemical_formula_weight 851.03
_space_group_crystal_system triclinic
_space_group_IT_number 2
_space_group_name_Hall '-P 1'
_space_group_name_H-M_alt 'P -1'
_atom_sites_solution_hydrogens mixed
_atom_sites_solution_primary dual
_audit_creation_date 2020-10-27
_audit_creation_method
;
Olex2 1.2-ac3
(compiled 2017.02.24 svn.r3390 for Rigaku Oxford Diffraction, GUI svn.r5318)
;
_audit_update_record
;
2020-11-02 deposited with the CCDC.	2020-12-16 downloaded from the CCDC.
;
_cell_angle_alpha 95.916(2)
_cell_angle_beta 102.954(2)
_cell_angle_gamma 111.833(2)
_cell_formula_units_Z 1
_cell_length_a 9.8262(2)
_cell_length_b 10.2492(2)
_cell_length_c 14.6317(3)
_cell_measurement_reflns_used 16270
_cell_measurement_temperature 100.01(10)
_cell_measurement_theta_max 77.2780
_cell_measurement_theta_min 4.7290
_cell_volume 1304.44(5)
_computing_cell_refinement 'CrysAlisPro 1.171.40.63a (Rigaku OD, 2019)'
_computing_data_collection 'CrysAlisPro 1.171.40.63a (Rigaku OD, 2019)'
_computing_data_reduction 'CrysAlisPro 1.171.40.63a (Rigaku OD, 2019)'
_computing_molecular_graphics 'Olex2 (Dolomanov et al., 2009)'
_computing_publication_material 'Olex2 (Dolomanov et al., 2009)'
_computing_structure_refinement 'ShelXL (Sheldrick, 2015)'
_computing_structure_solution 'ShelXT (Sheldrick, 2015)'
_diffrn_ambient_environment N~2~
_diffrn_ambient_temperature 100.01(10)
_diffrn_detector 'Hybrid Pixel Array Detector'
_diffrn_detector_area_resol_mean 5.8140
_diffrn_detector_type 'Pilatus 200K'
_diffrn_measured_fraction_theta_full 1.000
_diffrn_measured_fraction_theta_max 1.000
_diffrn_measurement_details
;
List of Runs (angles in degrees, time in seconds):

  # Type    Start    End  Width  t~exp~   \w     \q     \k     \f   Frames
#--------------------------------------------------------------------------
  1  \w    -77.00  14.00   0.50    0.25    --  -38.50 104.00  41.00  182
  2  \w      7.00  87.00   0.50    0.25    --   48.56-104.00 -59.00  160
  3  \w    104.00 175.00   0.50    0.99    --  106.21 104.00  41.00  142
  4  \w     38.00 108.00   0.50    0.99    --  106.21-104.00 -59.00  140
  5  \w    -42.00  28.00   0.50    0.25    --  -38.50  37.00 150.00  140
  6  \w    -50.00  24.00   0.50    0.25    --  -38.50  57.00-120.00  148
  7  \w   -101.00 -22.00   0.50    0.25    --  -38.50 -66.00 -92.81  158
  8  \w    -42.00  28.00   0.50    0.25    --  -38.50  37.00-180.00  140
  9  \w    -62.00  26.00   0.50    0.25    --  -38.50  77.00  30.00  176
 10  \w    -18.00  52.00   0.50    0.25    --   48.56 -37.00 120.00  140
 11  \w     38.00 110.00   0.50    0.99    --  106.21 -30.00 150.00  144
 12  \w    103.00 171.00   0.50    0.99    --  106.21  77.00 120.00  136
 13  \w     42.00 111.00   0.50    0.99    --  106.21 -45.00 120.00  138
 14  \w     37.00 109.00   0.50    0.99    --  106.21-111.00-150.00  144
 15  \w     44.00 119.00   0.50    0.99    --  106.21 -61.00 -30.00  150
 16  \w     38.00 106.00   0.50    0.99    --  106.21 -94.00-180.00  136
 17  \w     38.00 106.00   0.50    0.99    --  106.21 -94.00 -30.00  136
 18  \w    104.00 176.00   0.50    0.99    --  106.21 111.00  60.00  144
 19  \w     37.00 109.00   0.50    0.99    --  106.21-111.00 150.00  144
 20  \w     42.00 111.00   0.50    0.99    --  106.21 -45.00  30.00  138
 21  \w     38.00 114.00   0.50    0.99    --  106.21 -15.00 -90.00  152
 22  \w     37.00 109.00   0.50    0.99    --  106.21-111.00 -90.00  144
 23  \w     37.00 109.00   0.50    0.99    --  106.21-111.00  90.00  144
 24  \w    103.00 174.00   0.50    0.99    --  106.21  30.00-150.00  142
 25  \w     93.00 169.00   0.50    0.99    --  106.21  61.00 -60.00  152
 26  \w    104.00 176.00   0.50    0.99    --  106.21 111.00 150.00  144
 27  \w     37.00 109.00   0.50    0.99    --  106.21-111.00  30.00  144
 28  \w     38.00 110.00   0.50    0.99    --  106.21 -30.00   0.00  144
 29  \w    103.00 171.00   0.50    0.99    --  106.21  77.00  30.00  136
 30  \w    103.00 171.00   0.50    0.99    --  106.21  77.00-180.00  136
 31  \w     38.00 106.00   0.50    0.99    --  106.21 -94.00 120.00  136
 32  \w    103.00 174.00   0.50    0.99    --  106.21  30.00 -30.00  142
 33  \w     37.00 112.00   0.50    0.25    --   48.56  57.00 120.00  150
;
_diffrn_measurement_device 'four-circle diffractometer'
_diffrn_measurement_device_type 'SuperNova, Dual, Cu at home/near, Pilatus 200K'
_diffrn_measurement_method '\w scans'
_diffrn_orient_matrix_type 'CrysAlisPro convention (1999,Acta A55,543-557)'
_diffrn_orient_matrix_UB_11 -0.0078032000
_diffrn_orient_matrix_UB_12 -0.0473713000
_diffrn_orient_matrix_UB_13 -0.1051324000
_diffrn_orient_matrix_UB_21 0.1608017000
_diffrn_orient_matrix_UB_22 0.1184522000
_diffrn_orient_matrix_UB_23 0.0161062000
_diffrn_orient_matrix_UB_31 0.0715244000
_diffrn_orient_matrix_UB_32 -0.1053938000
_diffrn_orient_matrix_UB_33 0.0296298000
_diffrn_radiation_monochromator mirror
_diffrn_radiation_probe x-ray
_diffrn_radiation_type CuK\a
_diffrn_radiation_wavelength 1.54184
_diffrn_reflns_av_R_equivalents 0.0251
_diffrn_reflns_av_unetI/netI 0.0204
_diffrn_reflns_Laue_measured_fraction_full 1.000
_diffrn_reflns_Laue_measured_fraction_max 1.000
_diffrn_reflns_limit_h_max 11
_diffrn_reflns_limit_h_min -11
_diffrn_reflns_limit_k_max 11
_diffrn_reflns_limit_k_min -12
_diffrn_reflns_limit_l_max 17
_diffrn_reflns_limit_l_min -17
_diffrn_reflns_number 19586
_diffrn_reflns_point_group_measured_fraction_full 1.000
_diffrn_reflns_point_group_measured_fraction_max 1.000
_diffrn_reflns_theta_full 67.684
_diffrn_reflns_theta_max 68.250
_diffrn_reflns_theta_min 4.750
_diffrn_source 'micro-focus sealed X-ray tube'
_diffrn_source_type 'SuperNova (Cu) X-ray Source'
_exptl_absorpt_coefficient_mu 0.548
_exptl_absorpt_correction_T_max 1.00000
_exptl_absorpt_correction_T_min 0.89169
_exptl_absorpt_correction_type multi-scan
_exptl_absorpt_process_details
;
CrysAlisPro 1.171.40.63a (Rigaku Oxford Diffraction, 2019)
Empirical absorption correction using spherical harmonics,
 implemented in SCALE3 ABSPACK scaling algorithm.
;
_exptl_crystal_colour 'metallic whiteish white'
_exptl_crystal_colour_lustre metallic
_exptl_crystal_colour_modifier whiteish
_exptl_crystal_colour_primary white
_exptl_crystal_density_diffrn 1.083
_exptl_crystal_description cube
_exptl_crystal_F_000 452
_exptl_crystal_size_max 0.13
_exptl_crystal_size_mid 0.12
_exptl_crystal_size_min 0.1
_refine_diff_density_max 0.249
_refine_diff_density_min -0.213
_refine_diff_density_rms 0.044
_refine_ls_extinction_method none
_refine_ls_goodness_of_fit_ref 1.033
_refine_ls_hydrogen_treatment constr
_refine_ls_matrix_type full
_refine_ls_number_parameters 290
_refine_ls_number_reflns 4776
_refine_ls_number_restraints 0
_refine_ls_restrained_S_all 1.033
_refine_ls_R_factor_all 0.0376
_refine_ls_R_factor_gt 0.0360
_refine_ls_shift/su_max 0.001
_refine_ls_shift/su_mean 0.000
_refine_ls_structure_factor_coef Fsqd
_refine_ls_weighting_details 'w=1/[\s^2^(Fo^2^)+(0.0400P)^2^+0.6457P] where P=(Fo^2^+2Fc^2^)/3'
_refine_ls_weighting_scheme calc
_refine_ls_wR_factor_gt 0.0902
_refine_ls_wR_factor_ref 0.0912
_reflns_Friedel_coverage 0.000
_reflns_number_gt 4531
_reflns_number_total 4776
_reflns_threshold_expression 'I > 2\s(I)'
_cod_data_source_file d0ob02385j5.cif
_cod_data_source_block ila-299
_cod_depositor_comments 'Adding full bibliography for 7157820--7157821.cif.'
_cod_database_code 7157820
_shelx_shelxl_version_number 2018/3
_chemical_oxdiff_formula 'C62 H70 N6 O8 '
_shelx_space_group_comment
;
The symmetry employed for this shelxl refinement is uniquely defined
by the following loop, which should always be used as a source of
symmetry information in preference to the above space-group names.
They are only intended as comments.
;
_diffrn_oxdiff_digest_frames
;
0101433b83f6d2f68d090b5652bdfc0b6b00049baee
;
_reflns_odcompleteness_completeness 99.96
_reflns_odcompleteness_iscentric 1
_reflns_odcompleteness_theta 68.13
_olex2_refinement_description
;
1. Fixed Uiso
 At 1.2 times of:
  All C(H) groups, All C(H,H) groups, All N(H) groups
 At 1.5 times of:
  All C(H,H,H) groups
2.a Riding coordinates:
 N006(H006)
2.b Secondary CH2 refined with riding coordinates:
 C00T(H00A,H00B), C00U(H00D,H00F), C00V(H00G,H00H), C00X(H00S,H00T), C00Y(H00U,
 H00V), C011(H01A,H01B)
2.c Aromatic/amide H refined with riding coordinates:
 N004(H004), N005(H005), C00C(H00C), C00E(H00E), C00J(H00J), C00L(H00L),
 C00M(H00M), C00N(H00N), C00O(H00O), C00P(H00P), C00R(H00R)
2.d Idealised Me refined as rotating group:
 C00W(H00I,H00K,H00Q)
;
_olex2_submission_special_instructions 'No special instructions were received'
_oxdiff_exptl_absorpt_empirical_details
;
Empirical correction (ABSPACK) includes:
- Absorption correction using spherical harmonics
- Frame scaling
;
_oxdiff_exptl_absorpt_empirical_full_max 1.347
_oxdiff_exptl_absorpt_empirical_full_min 0.764

loop_
_space_group_symop_operation_xyz
'x, y, z'
'-x, -y, -z'

loop_
_atom_site_label
_atom_site_type_symbol
_atom_site_fract_x
_atom_site_fract_y
_atom_site_fract_z
_atom_site_U_iso_or_equiv
_atom_site_adp_type
_atom_site_occupancy
_atom_site_site_symmetry_order
_atom_site_calc_flag
_atom_site_refinement_flags_posn
_atom_site_refinement_flags_adp
_atom_site_refinement_flags_occupancy
_atom_site_disorder_assembly
_atom_site_disorder_group
O001 O 0.46720(10) 0.56204(9) 0.38243(6) 0.01641(18) Uani 1 1 d . . . . .
O002 O 0.54338(10) -0.07167(9) 0.19003(6) 0.02031(19) Uani 1 1 d . . . . .
N004 N 0.50779(12) 0.36584(11) 0.42222(7) 0.0166(2) Uani 1 1 d . . . . .
H004 H 0.517372 0.384620 0.482554 0.020 Uiso 1 1 calc R . . . .
N005 N 0.98105(12) 0.70548(12) 0.13330(8) 0.0212(2) Uani 1 1 d . . . . .
H005 H 0.972984 0.692241 0.072981 0.025 Uiso 1 1 calc R . . . .
N006 N -0.13924(12) 0.28306(12) 0.04573(8) 0.0217(2) Uani 1 1 d . . . . .
H006 H -0.156270 0.358360 0.058637 0.026 Uiso 1 1 d R . . . .
C008 C 0.49341(13) 0.24464(12) 0.27775(8) 0.0141(2) Uani 1 1 d . . . . .
C009 C 0.59940(13) 0.47577(12) 0.22404(8) 0.0139(2) Uani 1 1 d . . . . .
C00A C 0.48079(13) 0.44908(12) 0.36112(8) 0.0138(2) Uani 1 1 d . . . . .
C00B C 0.51842(13) 0.24456(13) 0.37541(8) 0.0153(2) Uani 1 1 d . . . . .
C00C C 0.19020(14) 0.21318(13) 0.17106(8) 0.0155(2) Uani 1 1 d . . . . .
H00C H 0.211540 0.136340 0.187932 0.019 Uiso 1 1 calc R . . . .
C00D C 0.85497(14) 0.63341(12) 0.16338(9) 0.0163(2) Uani 1 1 d . . . . .
C00E C 0.50172(13) 0.13800(12) 0.21705(8) 0.0145(2) Uani 1 1 d . . . . .
H00E H 0.485016 0.137468 0.151861 0.017 Uiso 1 1 calc R . . . .
C00F C 0.53579(13) 0.03010(13) 0.25509(9) 0.0161(2) Uani 1 1 d . . . . .
C00G C 0.30872(13) 0.34882(13) 0.19557(8) 0.0143(2) Uani 1 1 d . . . . .
C00H C 0.46838(13) 0.37860(12) 0.25846(8) 0.0137(2) Uani 1 1 d . . . . .
C00I C 0.00808(14) 0.30327(13) 0.09717(8) 0.0168(2) Uani 1 1 d . . . . .
C00J C 0.55982(14) 0.03036(13) 0.35239(9) 0.0178(2) Uani 1 1 d . . . . .
H00J H 0.581853 -0.042120 0.376701 0.021 Uiso 1 1 calc R . . . .
C00K C 0.86570(14) 0.64611(12) 0.26173(9) 0.0160(2) Uani 1 1 d . . . . .
C00L C 0.27489(14) 0.46294(13) 0.16865(8) 0.0166(2) Uani 1 1 d . . . . .
H00L H 0.352307 0.554934 0.183557 0.020 Uiso 1 1 calc R . . . .
C00M C 0.58959(14) 0.46447(13) 0.12662(8) 0.0162(2) Uani 1 1 d . . . . .
H00M H 0.498170 0.404128 0.081244 0.019 Uiso 1 1 calc R . . . .
C00N C 0.71503(14) 0.54246(13) 0.09689(8) 0.0172(2) Uani 1 1 d . . . . .
H00N H 0.706104 0.534248 0.031704 0.021 Uiso 1 1 calc R . . . .
C00O C 0.55109(14) 0.13886(13) 0.41404(9) 0.0179(2) Uani 1 1 d . . . . .
H00O H 0.566889 0.139657 0.479224 0.021 Uiso 1 1 calc R . . . .
C00P C 0.12750(15) 0.44015(13) 0.12010(8) 0.0181(2) Uani 1 1 d . . . . .
H00P H 0.107288 0.517119 0.102355 0.022 Uiso 1 1 calc R . . . .
C00Q C 0.04034(14) 0.18702(13) 0.12219(8) 0.0162(2) Uani 1 1 d . . . . .
C00R C 0.73822(14) 0.56742(12) 0.28952(8) 0.0150(2) Uani 1 1 d . . . . .
H00R H 0.745957 0.576363 0.354586 0.018 Uiso 1 1 calc R . . . .
C00T C 1.01600(14) 0.74242(14) 0.33479(9) 0.0214(3) Uani 1 1 d . . . . .
H00A H 1.025994 0.703482 0.392400 0.026 Uiso 1 1 calc R . . . .
H00B H 1.017717 0.837158 0.351766 0.026 Uiso 1 1 calc R . . . .
C00U C 1.14969(15) 0.75440(15) 0.29462(10) 0.0235(3) Uani 1 1 d . . . . .
H00D H 1.244613 0.823183 0.339662 0.028 Uiso 1 1 calc R . . . .
H00F H 1.156052 0.661996 0.285147 0.028 Uiso 1 1 calc R . . . .
C00V C -0.08575(14) 0.03803(14) 0.10081(9) 0.0216(3) Uani 1 1 d . . . . .
H00G H -0.111107 0.016418 0.159433 0.026 Uiso 1 1 calc R . . . .
H00H H -0.049764 -0.031588 0.077613 0.026 Uiso 1 1 calc R . . . .
C00W C 0.61490(16) -0.16062(14) 0.22858(10) 0.0226(3) Uani 1 1 d . . . . .
H00I H 0.620889 -0.222506 0.177129 0.034 Uiso 1 1 calc GR . . . .
H00K H 0.555745 -0.217764 0.265316 0.034 Uiso 1 1 calc GR . . . .
H00Q H 0.716049 -0.101271 0.269149 0.034 Uiso 1 1 calc GR . . . .
C00X C -0.22896(15) 0.02448(15) 0.02609(9) 0.0234(3) Uani 1 1 d . . . . .
H00S H -0.212720 0.018360 -0.036921 0.028 Uiso 1 1 calc R . . . .
H00T H -0.314382 -0.062850 0.025344 0.028 Uiso 1 1 calc R . . . .
C00Y C 1.12661(15) 0.80271(14) 0.19982(10) 0.0245(3) Uani 1 1 d . . . . .
H00U H 1.129669 0.898879 0.210490 0.029 Uiso 1 1 calc R . . . .
H00V H 1.208757 0.805439 0.172577 0.029 Uiso 1 1 calc R . . . .
C011 C -0.26617(15) 0.15270(15) 0.04861(10) 0.0257(3) Uani 1 1 d . . . . .
H01A H -0.359261 0.141539 0.002034 0.031 Uiso 1 1 calc R . . . .
H01B H -0.282133 0.159497 0.111681 0.031 Uiso 1 1 calc R . . . .

loop_
_atom_site_aniso_label
_atom_site_aniso_U_11
_atom_site_aniso_U_22
_atom_site_aniso_U_33
_atom_site_aniso_U_23
_atom_site_aniso_U_13
_atom_site_aniso_U_12
O001 0.0204(4) 0.0164(4) 0.0150(4) 0.0029(3) 0.0069(3) 0.0095(3)
O002 0.0267(5) 0.0188(4) 0.0198(4) 0.0024(3) 0.0062(4) 0.0147(4)
N004 0.0227(5) 0.0193(5) 0.0114(5) 0.0038(4) 0.0073(4) 0.0108(4)
N005 0.0214(5) 0.0267(6) 0.0198(5) 0.0101(4) 0.0113(4) 0.0099(5)
N006 0.0191(5) 0.0273(6) 0.0225(5) 0.0054(4) 0.0043(4) 0.0145(5)
C008 0.0118(5) 0.0154(6) 0.0153(6) 0.0046(4) 0.0044(4) 0.0052(4)
C009 0.0166(6) 0.0139(5) 0.0159(6) 0.0048(4) 0.0072(5) 0.0095(5)
C00A 0.0114(5) 0.0158(6) 0.0143(5) 0.0032(4) 0.0047(4) 0.0051(4)
C00B 0.0146(6) 0.0166(6) 0.0154(6) 0.0030(4) 0.0057(4) 0.0065(5)
C00C 0.0195(6) 0.0166(6) 0.0142(5) 0.0047(4) 0.0065(5) 0.0100(5)
C00D 0.0213(6) 0.0155(6) 0.0200(6) 0.0082(5) 0.0109(5) 0.0120(5)
C00E 0.0128(5) 0.0171(6) 0.0142(5) 0.0033(4) 0.0041(4) 0.0065(5)
C00F 0.0136(6) 0.0150(6) 0.0196(6) 0.0015(5) 0.0056(5) 0.0057(5)
C00G 0.0166(6) 0.0183(6) 0.0110(5) 0.0031(4) 0.0059(4) 0.0093(5)
C00H 0.0164(6) 0.0142(5) 0.0125(5) 0.0028(4) 0.0057(4) 0.0075(5)
C00I 0.0185(6) 0.0244(6) 0.0118(5) 0.0037(5) 0.0059(5) 0.0126(5)
C00J 0.0183(6) 0.0171(6) 0.0211(6) 0.0075(5) 0.0062(5) 0.0094(5)
C00K 0.0193(6) 0.0140(5) 0.0179(6) 0.0043(4) 0.0070(5) 0.0090(5)
C00L 0.0204(6) 0.0161(6) 0.0145(5) 0.0031(4) 0.0063(5) 0.0080(5)
C00M 0.0186(6) 0.0177(6) 0.0143(6) 0.0030(4) 0.0045(5) 0.0097(5)
C00N 0.0232(6) 0.0217(6) 0.0128(5) 0.0061(5) 0.0079(5) 0.0134(5)
C00O 0.0200(6) 0.0221(6) 0.0145(6) 0.0071(5) 0.0064(5) 0.0101(5)
C00P 0.0245(6) 0.0193(6) 0.0167(6) 0.0055(5) 0.0074(5) 0.0143(5)
C00Q 0.0183(6) 0.0201(6) 0.0126(5) 0.0037(4) 0.0066(5) 0.0090(5)
C00R 0.0200(6) 0.0160(6) 0.0132(5) 0.0043(4) 0.0071(5) 0.0102(5)
C00T 0.0208(6) 0.0202(6) 0.0204(6) 0.0036(5) 0.0066(5) 0.0051(5)
C00U 0.0184(6) 0.0245(7) 0.0255(7) 0.0056(5) 0.0069(5) 0.0060(5)
C00V 0.0185(6) 0.0216(6) 0.0227(6) 0.0058(5) 0.0040(5) 0.0067(5)
C00W 0.0294(7) 0.0182(6) 0.0267(7) 0.0062(5) 0.0095(5) 0.0156(5)
C00X 0.0172(6) 0.0271(7) 0.0212(6) 0.0042(5) 0.0037(5) 0.0052(5)
C00Y 0.0219(7) 0.0226(6) 0.0298(7) 0.0104(5) 0.0119(6) 0.0059(5)
C011 0.0164(6) 0.0379(8) 0.0234(7) 0.0062(6) 0.0055(5) 0.0117(6)

loop_
_atom_type_symbol
_atom_type_description
_atom_type_scat_dispersion_real
_atom_type_scat_dispersion_imag
_atom_type_scat_source
C C 0.0181 0.0091 'International Tables Vol C Tables 4.2.6.8 and 6.1.1.4'
H H 0.0000 0.0000 'International Tables Vol C Tables 4.2.6.8 and 6.1.1.4'
N N 0.0311 0.0180 'International Tables Vol C Tables 4.2.6.8 and 6.1.1.4'
O O 0.0492 0.0322 'International Tables Vol C Tables 4.2.6.8 and 6.1.1.4'

loop_
_geom_angle_atom_site_label_1
_geom_angle_atom_site_label_2
_geom_angle_atom_site_label_3
_geom_angle
_geom_angle_site_symmetry_1
_geom_angle_site_symmetry_3
_geom_angle_publ_flag
C00F O002 C00W 116.48(9) . . ?
C00A N004 C00B 111.86(10) . . ?
C00D N005 C00Y 122.32(11) . . ?
C00I N006 C011 117.19(10) . . ?
C00B C008 C00H 109.18(10) . . ?
C00E C008 C00B 120.21(11) . . ?
C00E C008 C00H 130.51(10) . . ?
C00M C009 C00H 121.29(10) . . ?
C00R C009 C00H 120.53(10) . . ?
C00R C009 C00M 117.84(11) . . ?
O001 C00A N004 125.88(11) . . ?
O001 C00A C00H 125.26(10) . . ?
N004 C00A C00H 108.86(9) . . ?
C008 C00B N004 109.38(10) . . ?
C00O C00B N004 128.84(11) . . ?
C00O C00B C008 121.77(11) . . ?
C00G C00C C00Q 122.84(11) . . ?
N005 C00D C00K 120.58(11) . . ?
N005 C00D C00N 120.79(11) . . ?
C00N C00D C00K 118.61(11) . . ?
C008 C00E C00F 118.85(11) . . ?
O002 C00F C00E 115.32(10) . . ?
O002 C00F C00J 124.09(11) . . ?
C00J C00F C00E 120.59(11) . . ?
C00C C00G C00H 122.14(10) . . ?
C00C C00G C00L 117.81(11) . . ?
C00L C00G C00H 119.77(10) . . ?
C008 C00H C009 109.54(9) . . ?
C008 C00H C00A 100.70(9) . . ?
C008 C00H C00G 114.60(10) . . ?
C009 C00H C00A 109.81(9) . . ?
C00G C00H C009 114.37(9) . . ?
C00G C00H C00A 106.83(9) . . ?
N006 C00I C00Q 121.13(11) . . ?
C00P C00I N006 119.77(11) . . ?
C00P C00I C00Q 119.02(11) . . ?
C00F C00J C00O 120.48(11) . . ?
C00D C00K C00T 119.53(11) . . ?
C00R C00K C00D 119.03(11) . . ?
C00R C00K C00T 121.43(11) . . ?
C00P C00L C00G 120.59(11) . . ?
C00N C00M C009 120.61(11) . . ?
C00M C00N C00D 121.19(11) . . ?
C00B C00O C00J 118.09(11) . . ?
C00L C00P C00I 121.18(11) . . ?
C00C C00Q C00I 118.54(11) . . ?
C00C C00Q C00V 120.64(11) . . ?
C00I C00Q C00V 120.77(11) . . ?
C00K C00R C009 122.73(11) . . ?
C00K C00T C00U 110.53(10) . . ?
C00Y C00U C00T 109.49(11) . . ?
C00Q C00V C00X 111.77(11) . . ?
C011 C00X C00V 110.47(11) . . ?
N005 C00Y C00U 110.56(10) . . ?
N006 C011 C00X 109.06(10) . . ?

loop_
_geom_bond_atom_site_label_1
_geom_bond_atom_site_label_2
_geom_bond_distance
_geom_bond_site_symmetry_2
_geom_bond_publ_flag
O001 C00A 1.2307(14) . ?
O002 C00F 1.3728(14) . ?
O002 C00W 1.4312(15) . ?
N004 C00A 1.3478(15) . ?
N004 C00B 1.4064(15) . ?
N005 C00D 1.3801(16) . ?
N005 C00Y 1.4498(17) . ?
N006 C00I 1.4004(16) . ?
N006 C011 1.4623(18) . ?
C008 C00B 1.3947(16) . ?
C008 C00E 1.3743(16) . ?
C008 C00H 1.5249(15) . ?
C009 C00H 1.5308(16) . ?
C009 C00M 1.3967(16) . ?
C009 C00R 1.3916(17) . ?
C00A C00H 1.5562(15) . ?
C00B C00O 1.3783(17) . ?
C00C C00G 1.3868(17) . ?
C00C C00Q 1.3951(17) . ?
C00D C00K 1.4080(17) . ?
C00D C00N 1.4021(18) . ?
C00E C00F 1.4013(17) . ?
C00F C00J 1.3895(17) . ?
C00G C00H 1.5296(16) . ?
C00G C00L 1.3997(16) . ?
C00I C00P 1.3999(18) . ?
C00I C00Q 1.4047(17) . ?
C00J C00O 1.3987(17) . ?
C00K C00R 1.3890(17) . ?
C00K C00T 1.5128(17) . ?
C00L C00P 1.3818(18) . ?
C00M C00N 1.3881(17) . ?
C00Q C00V 1.5117(17) . ?
C00T C00U 1.5256(18) . ?
C00U C00Y 1.5182(18) . ?
C00V C00X 1.5259(17) . ?
C00X C011 1.5136(19) . ?

loop_
_smtbx_masks_void_nr
_smtbx_masks_void_average_x
_smtbx_masks_void_average_y
_smtbx_masks_void_average_z
_smtbx_masks_void_volume
_smtbx_masks_void_count_electrons
_smtbx_masks_void_content
1 0.000 -0.056 0.500 310.4 98.6 ?
